data_1567855
loop_
_publ_author_name
'Tilly, David P.'
'\<Zabka, Matej'
'Vitorica-Yrzebal, Inigo'
'Sparkes, Hazel Anne'
'Pridmore, Natalie E.'
'Clayden, Jonathan'

_publ_section_title
;
 Supramolecular interactions between ethylene-bridged oligoureas:
 nanorings and chains formed by cooperative positive allostery
;
_journal_name_full 'Chemical Science'
_journal_paper_doi 10.1039/D2SC04716K
_journal_year 2022
_chemical_formula_moiety 'C28 H34 N6 O3'
_chemical_formula_sum 'C28 H34 N6 O3'
_chemical_formula_weight 502.61
_chemical_melting_point 541
_space_group_crystal_system monoclinic
_space_group_IT_number 14
_space_group_name_Hall '-P 2yn'
_space_group_name_H-M_alt 'P 1 21/n 1'
_atom_sites_solution_hydrogens mixed
_atom_sites_solution_primary dual
_audit_creation_date 2021-04-28
_audit_creation_method
;
Olex2 1.3
(compiled 2020.11.12 svn.r5f609507 for OlexSys, GUI svn.r6272)
;
_audit_update_record
;
2022-07-13 deposited with the CCDC.	2022-10-25 downloaded from the CCDC.
;
_cell_angle_alpha 90
_cell_angle_beta 92.0060(10)
_cell_angle_gamma 90
_cell_formula_units_Z 4
_cell_length_a 5.90610(10)
_cell_length_b 28.6533(4)
_cell_length_c 15.5357(2)
_cell_measurement_reflns_used 12481
_cell_measurement_temperature 100.01(10)
_cell_measurement_theta_max 76.1970
_cell_measurement_theta_min 3.0330
_cell_volume 2627.48(7)
_computing_cell_refinement 'CrysAlisPro 1.171.41.106a (Rigaku OD, 2021)'
_computing_data_collection 'CrysAlisPro 1.171.41.106a (Rigaku OD, 2021)'
_computing_data_reduction 'CrysAlisPro 1.171.41.106a (Rigaku OD, 2021)'
_computing_molecular_graphics 'Olex2 1.3 (Dolomanov et al., 2009)'
_computing_publication_material 'Olex2 1.3 (Dolomanov et al., 2009)'
_computing_structure_refinement 'SHELXL 2018/3 (Sheldrick, 2015)'
_computing_structure_solution 'SHELXT 2014/4 (Sheldrick, 2014)'
_diffrn_ambient_environment N~2~
_diffrn_ambient_temperature 100.01(10)
_diffrn_detector 'Hybrid Pixel Array Detector'
_diffrn_detector_area_resol_mean 10.0000
_diffrn_measured_fraction_theta_full 1.000
_diffrn_measured_fraction_theta_max 0.986
_diffrn_measurement_details
;
List of Runs (angles in degrees, time in seconds):

  # Type    Start    End  Width  t~exp~   \w     \q     \k     \f   Frames
#--------------------------------------------------------------------------
  1  \w    108.00 133.00   1.00    0.34    --   43.54  59.00  26.00   25
  2  \w    -30.00  -4.00   1.00    0.34    --   43.54  59.00  26.00   26
  3  \w     47.00 195.00   1.00    0.34    --  108.20  59.00  26.00  148
  4  \w     65.00 129.00   1.00    0.34    --   43.54  10.00   0.00   64
  5  \w    -45.00 133.00   1.00    0.34    --   43.54  10.00-120.00  178
  6  \w     35.00  61.00   1.00    0.34    --   43.54  10.00   0.00   26
  7  \w    -43.00 134.00   1.00    0.34    --   46.06  60.00-180.00  177
  8  \w     86.00 134.00   1.00    0.34    --   46.06  30.00  30.00   48
  9  \w     22.00  47.00   1.00    0.34    --   46.06  59.00  26.00   25
 10  \w     22.00  85.00   1.00    0.34    --  108.20  40.00 -30.00   63
 11  \w    112.00 198.00   1.00    0.34    --  108.20   0.00   0.00   86
 12  \w     21.00 128.00   1.00    0.34    --  108.20   0.00-180.00  107
 13  \w    120.00 147.00   1.00    0.34    --  108.20  50.00  90.00   27
 14  \w     54.00 196.00   1.00    0.34    --  108.20  40.00-180.00  142
 15  \w     38.00  64.00   1.00    0.34    --  108.20  10.00 -30.00   26
 16  \w     20.00  94.00   1.00    0.34    --  108.20  50.00  90.00   74
 17  \w     88.00 113.00   1.00    0.34    --  108.20  40.00 -30.00   25
 18  \w     22.00  49.00   1.00    0.34    --  108.20   0.00   0.00   27
 19  \w    107.00 160.00   1.00    0.34    --  108.20  10.00  90.00   53
 20  \w    104.00 197.00   1.00    0.34    --  108.20  50.00 -60.00   93
 21  \w     25.00  51.00   1.00    0.34    --  108.20  10.00  90.00   26
 22  \w    137.00 182.00   1.00    0.34    --  108.20  40.00 -30.00   45
 23  \w     72.00 151.00   1.00    0.34    --  108.20  50.00  60.00   79
 24  \w    166.00 197.00   1.00    0.34    --  108.20  50.00  60.00   31
 25  \w     20.00  46.00   1.00    0.34    --  108.20  40.00-180.00   26
 26  \w     20.00  66.00   1.00    0.34    --  108.20  50.00 -60.00   46
 27  \w     23.00  50.00   1.00    0.34    --  108.20  10.00 -60.00   27
 28  \w    132.00 170.00   1.00    0.34    --  108.20   0.00-180.00   38
 29  \w    150.00 175.00   1.00    0.34    --  108.20  10.00 -30.00   25
;
_diffrn_measurement_device 'four-circle diffractometer'
_diffrn_measurement_device_type 'XtaLAB AFC11 (RINC): quarter-chi single'
_diffrn_measurement_method '\w scans'
_diffrn_orient_matrix_type 'CrysAlisPro convention (1999,Acta A55,543-557)'
_diffrn_orient_matrix_UB_11 -0.1954321000
_diffrn_orient_matrix_UB_12 -0.0203625000
_diffrn_orient_matrix_UB_13 -0.0565987000
_diffrn_orient_matrix_UB_21 -0.1516517000
_diffrn_orient_matrix_UB_22 0.0414217000
_diffrn_orient_matrix_UB_23 0.0240240000
_diffrn_orient_matrix_UB_31 0.0838208000
_diffrn_orient_matrix_UB_32 0.0275657000
_diffrn_orient_matrix_UB_33 -0.0777953000
_diffrn_radiation_monochromator mirror
_diffrn_radiation_probe x-ray
_diffrn_radiation_type 'Cu K\a'
_diffrn_radiation_wavelength 1.54184
_diffrn_reflns_av_R_equivalents 0.0418
_diffrn_reflns_av_unetI/netI 0.0310
_diffrn_reflns_Laue_measured_fraction_full 1.000
_diffrn_reflns_Laue_measured_fraction_max 0.986
_diffrn_reflns_limit_h_max 7
_diffrn_reflns_limit_h_min -7
_diffrn_reflns_limit_k_max 35
_diffrn_reflns_limit_k_min -34
_diffrn_reflns_limit_l_max 17
_diffrn_reflns_limit_l_min -19
_diffrn_reflns_number 30478
_diffrn_reflns_point_group_measured_fraction_full 1.000
_diffrn_reflns_point_group_measured_fraction_max 0.986
_diffrn_reflns_theta_full 67.684
_diffrn_reflns_theta_max 76.365
_diffrn_reflns_theta_min 3.085
_diffrn_source 'Rotating-anode X-ray tube (dual wavelength)'
_diffrn_source_type 'Rigaku (Cu) X-ray DW Source'
_exptl_absorpt_coefficient_mu 0.683
_exptl_absorpt_correction_T_max 1.00000
_exptl_absorpt_correction_T_min 0.70555
_exptl_absorpt_correction_type multi-scan
_exptl_absorpt_process_details
;
CrysAlisPro 1.171.41.106a (Rigaku Oxford Diffraction, 2021)
Empirical absorption correction using spherical harmonics,
implemented in SCALE3 ABSPACK scaling algorithm.
;
_exptl_crystal_colour 'clear light colourless'
_exptl_crystal_colour_lustre clear
_exptl_crystal_colour_modifier light
_exptl_crystal_colour_primary colourless
_exptl_crystal_density_diffrn 1.271
_exptl_crystal_description needle
_exptl_crystal_F_000 1072
_exptl_crystal_recrystallization_method 'Re-crystallisation from solvent: acetonitrile'
_exptl_crystal_size_max 0.15
_exptl_crystal_size_mid 0.02
_exptl_crystal_size_min 0.02
_refine_diff_density_max 0.254
_refine_diff_density_min -0.181
_refine_diff_density_rms 0.045
_refine_ls_extinction_coef 0.00131(14)
_refine_ls_extinction_expression Fc^*^=kFc[1+0.001xFc^2^\l^3^/sin(2\q)]^-1/4^
_refine_ls_extinction_method 'SHELXL-2018/3 (Sheldrick 2018)'
_refine_ls_goodness_of_fit_ref 1.052
_refine_ls_hydrogen_treatment constr
_refine_ls_matrix_type full
_refine_ls_number_parameters 336
_refine_ls_number_reflns 5438
_refine_ls_number_restraints 0
_refine_ls_restrained_S_all 1.052
_refine_ls_R_factor_all 0.0429
_refine_ls_R_factor_gt 0.0368
_refine_ls_shift/su_max 0.000
_refine_ls_shift/su_mean 0.000
_refine_ls_structure_factor_coef Fsqd
_refine_ls_weighting_details 'w=1/[\s^2^(Fo^2^)+(0.0404P)^2^+0.7927P] where P=(Fo^2^+2Fc^2^)/3'
_refine_ls_weighting_scheme calc
_refine_ls_wR_factor_gt 0.0921
_refine_ls_wR_factor_ref 0.0955
_reflns_Friedel_coverage 0.000
_reflns_number_gt 4723
_reflns_number_total 5438
_reflns_threshold_expression 'I > 2\s(I)'
_cod_data_source_file d2sc04716k2.cif
_cod_data_source_block s5814l_auto
_cod_database_code 1567855
_shelx_shelxl_version_number 2018/3
_shelx_space_group_comment
;
The symmetry employed for this shelxl refinement is uniquely defined
by the following loop, which should always be used as a source of
symmetry information in preference to the above space-group names.
They are only intended as comments.
;
_shelx_estimated_absorpt_t_max 0.986
_shelx_estimated_absorpt_t_min 0.904
_reflns_odcompleteness_completeness 99.98
_reflns_odcompleteness_iscentric 1
_reflns_odcompleteness_theta 68.13
_olex2_refinement_description
;
1. Fixed Uiso
 At 1.2 times of:
  All C(H) groups, H6 of N6, H5 of N5, H4 of N4, All C(H,H) groups
 At 1.5 times of:
  All C(H,H,H) groups, H3 of N3
2.a Riding coordinates:
 N5(H5), N4(H4), N3(H3), N6(H6)
2.b Secondary CH2 refined with riding coordinates:
 C16(H16A,H16B), C14(H14A,H14B), C13(H13A,H13B), C2(H2A,H2B), C3(H3A,H3B),
 C11(H11A,H11B)
2.c Aromatic/amide H refined with riding coordinates:
 C18(H18), C19(H19), C20(H20), C21(H21), C22(H22), C6(H6A), C7(H7), C8(H8),
 C9(H9), C10(H10), C24(H24), C25(H25), C26(H26), C27(H27), C28(H28)
2.d Idealised Me refined as rotating group:
 C12(H12A,H12B,H12C)
;
_olex2_submission_special_instructions 'No special instructions were received'
_oxdiff_exptl_absorpt_empirical_details
;
Empirical correction (ABSPACK) includes:
- Absorption correction using spherical harmonics
- Frame scaling
;
_oxdiff_exptl_absorpt_empirical_full_max 1.602
_oxdiff_exptl_absorpt_empirical_full_min 0.679

loop_
_space_group_symop_operation_xyz
'x, y, z'
'-x+1/2, y+1/2, -z+1/2'
'-x, -y, -z'
'x-1/2, -y-1/2, z-1/2'

loop_
_atom_site_label
_atom_site_type_symbol
_atom_site_fract_x
_atom_site_fract_y
_atom_site_fract_z
_atom_site_U_iso_or_equiv
_atom_site_adp_type
_atom_site_occupancy
_atom_site_site_symmetry_order
_atom_site_calc_flag
_atom_site_refinement_flags_posn
_atom_site_refinement_flags_adp
_atom_site_refinement_flags_occupancy
_atom_site_disorder_assembly
_atom_site_disorder_group
O2 O 0.85334(14) 0.28105(3) 0.53443(6) 0.02562(19) Uani 1 1 d . . . . .
O1 O 0.49760(13) 0.14767(3) 0.37250(5) 0.02481(19) Uani 1 1 d . . . . .
O3 O -0.19100(14) 0.11064(3) 0.18278(6) 0.0274(2) Uani 1 1 d . . . . .
N5 N -0.51937(17) 0.13037(4) 0.10984(7) 0.0243(2) Uani 1 1 d . . . . .
H5 H -0.602382 0.153478 0.088788 0.029 Uiso 1 1 d R U . . .
N4 N -0.26489(17) 0.18695(3) 0.15238(7) 0.0238(2) Uani 1 1 d . . . . .
H4 H -0.344095 0.205286 0.119545 0.029 Uiso 1 1 d R U . . .
N1 N 0.21478(16) 0.19194(3) 0.31319(7) 0.0228(2) Uani 1 1 d . . . . .
N2 N 0.50546(16) 0.27346(3) 0.46931(6) 0.0226(2) Uani 1 1 d . . . . .
N3 N 0.72108(17) 0.20757(3) 0.50273(7) 0.0237(2) Uani 1 1 d . . . . .
H3 H 0.631532 0.190803 0.463755 0.036 Uiso 1 1 d R U . . .
N6 N 0.19643(16) 0.11118(3) 0.30306(6) 0.0226(2) Uani 1 1 d . . . . .
H6 H 0.083751 0.116126 0.265597 0.027 Uiso 1 1 d R U . . .
C17 C -0.6000(2) 0.06581(4) 0.00785(8) 0.0236(2) Uani 1 1 d . . . . .
C18 C -0.4122(2) 0.07284(5) -0.04194(9) 0.0305(3) Uani 1 1 d . . . . .
H18 H -0.283785 0.088811 -0.018037 0.037 Uiso 1 1 calc R U . . .
C19 C -0.4099(2) 0.05681(5) -0.12613(10) 0.0360(3) Uani 1 1 d . . . . .
H19 H -0.281300 0.062269 -0.159774 0.043 Uiso 1 1 calc R U . . .
C20 C -0.5947(2) 0.03287(5) -0.16129(9) 0.0339(3) Uani 1 1 d . . . . .
H20 H -0.593017 0.021732 -0.218861 0.041 Uiso 1 1 calc R U . . .
C21 C -0.7815(2) 0.02530(5) -0.11211(9) 0.0339(3) Uani 1 1 d . . . . .
H21 H -0.908144 0.008617 -0.135644 0.041 Uiso 1 1 calc R U . . .
C22 C -0.7844(2) 0.04208(4) -0.02817(8) 0.0279(3) Uani 1 1 d . . . . .
H22 H -0.914573 0.037200 0.004918 0.033 Uiso 1 1 calc R U . . .
C16 C -0.6043(2) 0.08305(4) 0.09994(8) 0.0250(3) Uani 1 1 d . . . . .
H16A H -0.761930 0.081806 0.119545 0.030 Uiso 1 1 calc R U . . .
H16B H -0.511450 0.061939 0.137231 0.030 Uiso 1 1 calc R U . . .
C15 C -0.31904(19) 0.14054(4) 0.14983(7) 0.0219(2) Uani 1 1 d . . . . .
C14 C -0.0406(2) 0.20041(4) 0.18406(8) 0.0249(3) Uani 1 1 d . . . . .
H14A H -0.008111 0.232616 0.165006 0.030 Uiso 1 1 calc R U . . .
H14B H 0.073197 0.179422 0.159207 0.030 Uiso 1 1 calc R U . . .
C13 C -0.01991(19) 0.19801(4) 0.28248(8) 0.0226(2) Uani 1 1 d . . . . .
H13A H -0.081060 0.227102 0.307014 0.027 Uiso 1 1 calc R U . . .
H13B H -0.111918 0.171625 0.302940 0.027 Uiso 1 1 calc R U . . .
C2 C 0.34521(19) 0.23322(4) 0.33814(8) 0.0229(2) Uani 1 1 d . . . . .
H2A H 0.291627 0.260186 0.303165 0.027 Uiso 1 1 calc R U . . .
H2B H 0.506877 0.227970 0.326354 0.027 Uiso 1 1 calc R U . . .
C3 C 0.32170(19) 0.24440(4) 0.43402(8) 0.0236(2) Uani 1 1 d . . . . .
H3A H 0.175861 0.260633 0.441776 0.028 Uiso 1 1 calc R U . . .
H3B H 0.318023 0.214796 0.466797 0.028 Uiso 1 1 calc R U . . .
C4 C 0.70168(19) 0.25536(4) 0.50344(7) 0.0220(2) Uani 1 1 d . . . . .
C11 C 0.4887(2) 0.32410(4) 0.45707(8) 0.0273(3) Uani 1 1 d . . . . .
H11A H 0.554406 0.339882 0.508844 0.033 Uiso 1 1 calc R U . . .
H11B H 0.326763 0.332900 0.451509 0.033 Uiso 1 1 calc R U . . .
C12 C 0.6087(3) 0.34137(5) 0.37853(10) 0.0412(4) Uani 1 1 d . . . . .
H12A H 0.538402 0.327398 0.326584 0.062 Uiso 1 1 calc R U . . .
H12B H 0.768814 0.332449 0.383138 0.062 Uiso 1 1 calc R U . . .
H12C H 0.596347 0.375431 0.375088 0.062 Uiso 1 1 calc R U . . .
C1 C 0.31305(19) 0.14963(4) 0.33203(7) 0.0218(2) Uani 1 1 d . . . . .
C5 C 0.90342(19) 0.18236(4) 0.54161(8) 0.0234(2) Uani 1 1 d . . . . .
C6 C 1.0190(2) 0.19725(5) 0.61644(8) 0.0280(3) Uani 1 1 d . . . . .
H6A H 0.974490 0.225080 0.644468 0.034 Uiso 1 1 calc R U . . .
C7 C 1.1993(2) 0.17112(5) 0.64965(9) 0.0342(3) Uani 1 1 d . . . . .
H7 H 1.280616 0.181765 0.699708 0.041 Uiso 1 1 calc R U . . .
C8 C 1.2629(2) 0.12976(5) 0.61116(9) 0.0376(3) Uani 1 1 d . . . . .
H8 H 1.387629 0.112293 0.634201 0.045 Uiso 1 1 calc R U . . .
C9 C 1.1423(2) 0.11418(5) 0.53861(9) 0.0337(3) Uani 1 1 d . . . . .
H9 H 1.182059 0.085446 0.512650 0.040 Uiso 1 1 calc R U . . .
C10 C 0.9642(2) 0.14025(4) 0.50371(8) 0.0269(3) Uani 1 1 d . . . . .
H10 H 0.883075 0.129399 0.453751 0.032 Uiso 1 1 calc R U . . .
C23 C 0.2380(2) 0.06435(4) 0.32701(7) 0.0222(2) Uani 1 1 d . . . . .
C24 C 0.0621(2) 0.03273(4) 0.30981(8) 0.0278(3) Uani 1 1 d . . . . .
H24 H -0.073989 0.043069 0.281515 0.033 Uiso 1 1 calc R U . . .
C25 C 0.0853(2) -0.01364(5) 0.33385(9) 0.0325(3) Uani 1 1 d . . . . .
H25 H -0.035207 -0.034885 0.321825 0.039 Uiso 1 1 calc R U . . .
C26 C 0.2824(2) -0.02931(5) 0.37522(9) 0.0324(3) Uani 1 1 d . . . . .
H26 H 0.296463 -0.060923 0.393063 0.039 Uiso 1 1 calc R U . . .
C27 C 0.4586(2) 0.00183(5) 0.39017(8) 0.0305(3) Uani 1 1 d . . . . .
H27 H 0.595402 -0.008877 0.417432 0.037 Uiso 1 1 calc R U . . .
C28 C 0.4396(2) 0.04832(5) 0.36618(8) 0.0276(3) Uani 1 1 d . . . . .
H28 H 0.562905 0.069110 0.376343 0.033 Uiso 1 1 calc R U . . .

loop_
_atom_site_aniso_label
_atom_site_aniso_U_11
_atom_site_aniso_U_22
_atom_site_aniso_U_33
_atom_site_aniso_U_23
_atom_site_aniso_U_13
_atom_site_aniso_U_12
O2 0.0219(4) 0.0243(4) 0.0305(5) -0.0064(3) -0.0012(3) -0.0018(3)
O1 0.0197(4) 0.0274(5) 0.0271(4) -0.0039(3) -0.0024(3) 0.0000(3)
O3 0.0283(4) 0.0222(4) 0.0310(5) -0.0013(3) -0.0077(4) 0.0035(3)
N5 0.0234(5) 0.0198(5) 0.0291(5) -0.0011(4) -0.0057(4) 0.0009(4)
N4 0.0227(5) 0.0209(5) 0.0272(5) 0.0025(4) -0.0062(4) 0.0000(4)
N1 0.0198(5) 0.0215(5) 0.0268(5) -0.0026(4) -0.0028(4) -0.0007(4)
N2 0.0205(5) 0.0219(5) 0.0253(5) -0.0039(4) -0.0008(4) 0.0003(4)
N3 0.0227(5) 0.0213(5) 0.0270(5) -0.0032(4) -0.0018(4) -0.0007(4)
N6 0.0217(5) 0.0226(5) 0.0230(5) -0.0021(4) -0.0041(4) 0.0010(4)
C17 0.0247(6) 0.0191(6) 0.0268(6) 0.0001(5) -0.0002(5) 0.0011(4)
C18 0.0259(6) 0.0301(7) 0.0355(7) -0.0028(5) 0.0032(5) -0.0027(5)
C19 0.0360(7) 0.0355(8) 0.0372(8) -0.0010(6) 0.0128(6) 0.0017(6)
C20 0.0453(8) 0.0300(7) 0.0265(7) -0.0041(5) 0.0030(6) 0.0051(6)
C21 0.0379(7) 0.0303(7) 0.0332(7) -0.0049(5) -0.0036(6) -0.0048(5)
C22 0.0273(6) 0.0265(6) 0.0299(7) -0.0015(5) 0.0015(5) -0.0047(5)
C16 0.0269(6) 0.0212(6) 0.0268(6) -0.0005(5) -0.0006(5) -0.0028(5)
C15 0.0222(5) 0.0233(6) 0.0200(6) -0.0017(4) -0.0001(4) 0.0017(4)
C14 0.0229(6) 0.0267(6) 0.0251(6) 0.0001(5) 0.0003(5) -0.0030(5)
C13 0.0195(5) 0.0226(6) 0.0259(6) -0.0027(5) 0.0012(4) 0.0001(4)
C2 0.0200(5) 0.0233(6) 0.0254(6) -0.0013(5) 0.0001(4) -0.0023(4)
C3 0.0177(5) 0.0263(6) 0.0269(6) -0.0030(5) 0.0022(4) -0.0006(4)
C4 0.0206(5) 0.0242(6) 0.0214(6) -0.0040(4) 0.0034(4) -0.0005(4)
C11 0.0286(6) 0.0228(6) 0.0300(7) -0.0041(5) -0.0036(5) 0.0012(5)
C12 0.0581(10) 0.0316(8) 0.0339(8) -0.0001(6) 0.0019(7) -0.0114(7)
C1 0.0198(5) 0.0262(6) 0.0194(5) -0.0022(4) 0.0017(4) -0.0001(4)
C5 0.0207(5) 0.0246(6) 0.0250(6) 0.0028(5) 0.0035(4) -0.0016(4)
C6 0.0291(6) 0.0299(7) 0.0253(6) 0.0011(5) 0.0030(5) -0.0011(5)
C7 0.0318(7) 0.0432(8) 0.0275(7) 0.0054(6) -0.0021(5) -0.0020(6)
C8 0.0315(7) 0.0447(8) 0.0366(8) 0.0100(6) 0.0005(6) 0.0114(6)
C9 0.0365(7) 0.0326(7) 0.0325(7) 0.0041(6) 0.0075(6) 0.0087(5)
C10 0.0290(6) 0.0268(6) 0.0252(6) 0.0013(5) 0.0045(5) 0.0009(5)
C23 0.0252(6) 0.0235(6) 0.0181(5) -0.0019(4) 0.0030(4) 0.0028(4)
C24 0.0257(6) 0.0278(7) 0.0299(7) 0.0018(5) 0.0003(5) 0.0011(5)
C25 0.0315(7) 0.0268(7) 0.0395(8) 0.0043(5) 0.0033(5) -0.0024(5)
C26 0.0368(7) 0.0275(7) 0.0332(7) 0.0058(5) 0.0076(6) 0.0064(5)
C27 0.0303(6) 0.0339(7) 0.0273(6) -0.0001(5) 0.0001(5) 0.0111(5)
C28 0.0253(6) 0.0296(7) 0.0279(6) -0.0041(5) -0.0009(5) 0.0040(5)

loop_
_atom_type_symbol
_atom_type_description
_atom_type_scat_dispersion_real
_atom_type_scat_dispersion_imag
_atom_type_scat_source
C C 0.0181 0.0091 'International Tables Vol C Tables 4.2.6.8 and 6.1.1.4'
H H 0.0000 0.0000 'International Tables Vol C Tables 4.2.6.8 and 6.1.1.4'
N N 0.0311 0.0180 'International Tables Vol C Tables 4.2.6.8 and 6.1.1.4'
O O 0.0492 0.0322 'International Tables Vol C Tables 4.2.6.8 and 6.1.1.4'

loop_
_geom_angle_atom_site_label_1
_geom_angle_atom_site_label_2
_geom_angle_atom_site_label_3
_geom_angle
_geom_angle_site_symmetry_1
_geom_angle_site_symmetry_3
_geom_angle_publ_flag
C16 N5 H5 118.5 . . ?
C15 N5 H5 118.5 . . ?
C15 N5 C16 123.01(10) . . ?
C15 N4 H4 117.1 . . ?
C15 N4 C14 118.59(10) . . ?
C14 N4 H4 120.7 . . ?
C2 N1 C13 118.50(9) . . ?
C1 N1 C13 124.40(10) . . ?
C1 N1 C2 116.43(9) . . ?
C3 N2 C11 118.03(10) . . ?
C4 N2 C3 122.77(10) . . ?
C4 N2 C11 118.72(10) . . ?
C4 N3 H3 118.5 . . ?
C4 N3 C5 124.60(10) . . ?
C5 N3 H3 115.1 . . ?
C1 N6 H6 116.6 . . ?
C1 N6 C23 126.74(10) . . ?
C23 N6 H6 116.6 . . ?
C18 C17 C16 121.27(11) . . ?
C22 C17 C18 118.56(12) . . ?
C22 C17 C16 120.16(11) . . ?
C17 C18 H18 119.6 . . ?
C19 C18 C17 120.76(12) . . ?
C19 C18 H18 119.6 . . ?
C18 C19 H19 119.9 . . ?
C20 C19 C18 120.17(13) . . ?
C20 C19 H19 119.9 . . ?
C19 C20 H20 120.2 . . ?
C21 C20 C19 119.56(13) . . ?
C21 C20 H20 120.2 . . ?
C20 C21 H21 120.0 . . ?
C20 C21 C22 120.06(12) . . ?
C22 C21 H21 120.0 . . ?
C17 C22 C21 120.88(12) . . ?
C17 C22 H22 119.6 . . ?
C21 C22 H22 119.6 . . ?
N5 C16 C17 112.78(10) . . ?
N5 C16 H16A 109.0 . . ?
N5 C16 H16B 109.0 . . ?
C17 C16 H16A 109.0 . . ?
C17 C16 H16B 109.0 . . ?
H16A C16 H16B 107.8 . . ?
O3 C15 N5 123.56(11) . . ?
O3 C15 N4 121.37(10) . . ?
N5 C15 N4 115.07(10) . . ?
N4 C14 H14A 109.3 . . ?
N4 C14 H14B 109.3 . . ?
N4 C14 C13 111.53(10) . . ?
H14A C14 H14B 108.0 . . ?
C13 C14 H14A 109.3 . . ?
C13 C14 H14B 109.3 . . ?
N1 C13 C14 111.91(10) . . ?
N1 C13 H13A 109.2 . . ?
N1 C13 H13B 109.2 . . ?
C14 C13 H13A 109.2 . . ?
C14 C13 H13B 109.2 . . ?
H13A C13 H13B 107.9 . . ?
N1 C2 H2A 109.4 . . ?
N1 C2 H2B 109.4 . . ?
N1 C2 C3 111.27(10) . . ?
H2A C2 H2B 108.0 . . ?
C3 C2 H2A 109.4 . . ?
C3 C2 H2B 109.4 . . ?
N2 C3 C2 113.10(9) . . ?
N2 C3 H3A 109.0 . . ?
N2 C3 H3B 109.0 . . ?
C2 C3 H3A 109.0 . . ?
C2 C3 H3B 109.0 . . ?
H3A C3 H3B 107.8 . . ?
O2 C4 N2 121.18(11) . . ?
O2 C4 N3 122.27(11) . . ?
N2 C4 N3 116.54(10) . . ?
N2 C11 H11A 108.9 . . ?
N2 C11 H11B 108.9 . . ?
N2 C11 C12 113.34(11) . . ?
H11A C11 H11B 107.7 . . ?
C12 C11 H11A 108.9 . . ?
C12 C11 H11B 108.9 . . ?
C11 C12 H12A 109.5 . . ?
C11 C12 H12B 109.5 . . ?
C11 C12 H12C 109.5 . . ?
H12A C12 H12B 109.5 . . ?
H12A C12 H12C 109.5 . . ?
H12B C12 H12C 109.5 . . ?
O1 C1 N1 120.41(11) . . ?
O1 C1 N6 123.64(11) . . ?
N6 C1 N1 115.95(10) . . ?
C6 C5 N3 122.89(11) . . ?
C6 C5 C10 119.40(11) . . ?
C10 C5 N3 117.69(11) . . ?
C5 C6 H6A 120.3 . . ?
C7 C6 C5 119.49(12) . . ?
C7 C6 H6A 120.3 . . ?
C6 C7 H7 119.4 . . ?
C8 C7 C6 121.19(13) . . ?
C8 C7 H7 119.4 . . ?
C7 C8 H8 120.4 . . ?
C7 C8 C9 119.14(13) . . ?
C9 C8 H8 120.4 . . ?
C8 C9 H9 119.8 . . ?
C10 C9 C8 120.43(13) . . ?
C10 C9 H9 119.8 . . ?
C5 C10 H10 119.9 . . ?
C9 C10 C5 120.28(12) . . ?
C9 C10 H10 119.9 . . ?
C24 C23 N6 116.39(10) . . ?
C28 C23 N6 124.45(11) . . ?
C28 C23 C24 119.16(11) . . ?
C23 C24 H24 119.9 . . ?
C25 C24 C23 120.30(12) . . ?
C25 C24 H24 119.9 . . ?
C24 C25 H25 119.7 . . ?
C26 C25 C24 120.63(13) . . ?
C26 C25 H25 119.7 . . ?
C25 C26 H26 120.5 . . ?
C27 C26 C25 118.93(12) . . ?
C27 C26 H26 120.5 . . ?
C26 C27 H27 119.3 . . ?
C26 C27 C28 121.39(12) . . ?
C28 C27 H27 119.3 . . ?
C23 C28 H28 120.2 . . ?
C27 C28 C23 119.55(12) . . ?
C27 C28 H28 120.2 . . ?

loop_
_geom_bond_atom_site_label_1
_geom_bond_atom_site_label_2
_geom_bond_distance
_geom_bond_site_symmetry_2
_geom_bond_publ_flag
O2 C4 1.2432(14) . ?
O1 C1 1.2404(14) . ?
O3 C15 1.2412(14) . ?
N5 H5 0.8801 . ?
N5 C16 1.4521(15) . ?
N5 C15 1.3489(15) . ?
N4 H4 0.8594 . ?
N4 C15 1.3680(15) . ?
N4 C14 1.4494(15) . ?
N1 C13 1.4604(14) . ?
N1 C2 1.4568(15) . ?
N1 C1 1.3712(15) . ?
N2 C3 1.4595(15) . ?
N2 C4 1.3602(15) . ?
N2 C11 1.4664(16) . ?
N3 H3 0.9245 . ?
N3 C4 1.3741(16) . ?
N3 C5 1.4145(15) . ?
N6 H6 0.8801 . ?
N6 C1 1.3673(15) . ?
N6 C23 1.4118(15) . ?
C17 C18 1.3889(17) . ?
C17 C22 1.3855(17) . ?
C17 C16 1.5146(17) . ?
C18 H18 0.9500 . ?
C18 C19 1.387(2) . ?
C19 H19 0.9500 . ?
C19 C20 1.385(2) . ?
C20 H20 0.9500 . ?
C20 C21 1.381(2) . ?
C21 H21 0.9500 . ?
C21 C22 1.3905(19) . ?
C22 H22 0.9500 . ?
C16 H16A 0.9900 . ?
C16 H16B 0.9900 . ?
C14 H14A 0.9900 . ?
C14 H14B 0.9900 . ?
C14 C13 1.5312(17) . ?
C13 H13A 0.9900 . ?
C13 H13B 0.9900 . ?
C2 H2A 0.9900 . ?
C2 H2B 0.9900 . ?
C2 C3 1.5346(16) . ?
C3 H3A 0.9900 . ?
C3 H3B 0.9900 . ?
C11 H11A 0.9900 . ?
C11 H11B 0.9900 . ?
C11 C12 1.5153(19) . ?
C12 H12A 0.9800 . ?
C12 H12B 0.9800 . ?
C12 H12C 0.9800 . ?
C5 C6 1.3942(18) . ?
C5 C10 1.3953(18) . ?
C6 H6A 0.9500 . ?
C6 C7 1.3865(19) . ?
C7 H7 0.9500 . ?
C7 C8 1.385(2) . ?
C8 H8 0.9500 . ?
C8 C9 1.386(2) . ?
C9 H9 0.9500 . ?
C9 C10 1.3850(18) . ?
C10 H10 0.9500 . ?
C23 C24 1.3972(17) . ?
C23 C28 1.3955(17) . ?
C24 H24 0.9500 . ?
C24 C25 1.3855(19) . ?
C25 H25 0.9500 . ?
C25 C26 1.3849(19) . ?
C26 H26 0.9500 . ?
C26 C27 1.384(2) . ?
C27 H27 0.9500 . ?
C27 C28 1.3867(19) . ?
C28 H28 0.9500 . ?

loop_
_geom_torsion_atom_site_label_1
_geom_torsion_atom_site_label_2
_geom_torsion_atom_site_label_3
_geom_torsion_atom_site_label_4
_geom_torsion
_geom_torsion_site_symmetry_1
_geom_torsion_site_symmetry_2
_geom_torsion_site_symmetry_3
_geom_torsion_site_symmetry_4
_geom_torsion_publ_flag
N4 C14 C13 N1 155.95(10) . . . . ?
N1 C2 C3 N2 159.00(10) . . . . ?
N3 C5 C6 C7 -178.61(11) . . . . ?
N3 C5 C10 C9 179.60(11) . . . . ?
N6 C23 C24 C25 -177.78(12) . . . . ?
N6 C23 C28 C27 177.38(11) . . . . ?
C17 C18 C19 C20 -1.0(2) . . . . ?
C18 C17 C22 C21 0.47(19) . . . . ?
C18 C17 C16 N5 45.01(16) . . . . ?
C18 C19 C20 C21 0.3(2) . . . . ?
C19 C20 C21 C22 0.7(2) . . . . ?
C20 C21 C22 C17 -1.1(2) . . . . ?
C22 C17 C18 C19 0.6(2) . . . . ?
C22 C17 C16 N5 -135.70(12) . . . . ?
C16 N5 C15 O3 -1.07(18) . . . . ?
C16 N5 C15 N4 179.31(10) . . . . ?
C16 C17 C18 C19 179.86(12) . . . . ?
C16 C17 C22 C21 -178.84(12) . . . . ?
C15 N5 C16 C17 -108.94(13) . . . . ?
C15 N4 C14 C13 -77.28(13) . . . . ?
C14 N4 C15 O3 8.27(17) . . . . ?
C14 N4 C15 N5 -172.10(10) . . . . ?
C13 N1 C2 C3 90.15(12) . . . . ?
C13 N1 C1 O1 -166.57(11) . . . . ?
C13 N1 C1 N6 13.94(16) . . . . ?
C2 N1 C13 C14 95.22(12) . . . . ?
C2 N1 C1 O1 3.87(16) . . . . ?
C2 N1 C1 N6 -175.62(10) . . . . ?
C3 N2 C4 O2 -178.67(11) . . . . ?
C3 N2 C4 N3 0.50(16) . . . . ?
C3 N2 C11 C12 -94.25(13) . . . . ?
C4 N2 C3 C2 -88.64(14) . . . . ?
C4 N2 C11 C12 77.96(14) . . . . ?
C4 N3 C5 C6 32.75(18) . . . . ?
C4 N3 C5 C10 -148.91(12) . . . . ?
C11 N2 C3 C2 83.23(13) . . . . ?
C11 N2 C4 O2 9.52(17) . . . . ?
C11 N2 C4 N3 -171.32(10) . . . . ?
C1 N1 C13 C14 -94.52(13) . . . . ?
C1 N1 C2 C3 -80.88(13) . . . . ?
C1 N6 C23 C24 161.89(11) . . . . ?
C1 N6 C23 C28 -17.89(18) . . . . ?
C5 N3 C4 O2 4.69(18) . . . . ?
C5 N3 C4 N2 -174.47(10) . . . . ?
C5 C6 C7 C8 -1.8(2) . . . . ?
C6 C5 C10 C9 -1.99(18) . . . . ?
C6 C7 C8 C9 -0.6(2) . . . . ?
C7 C8 C9 C10 1.7(2) . . . . ?
C8 C9 C10 C5 -0.4(2) . . . . ?
C10 C5 C6 C7 3.07(18) . . . . ?
C23 N6 C1 O1 13.10(19) . . . . ?
C23 N6 C1 N1 -167.42(11) . . . . ?
C23 C24 C25 C26 0.1(2) . . . . ?
C24 C23 C28 C27 -2.39(18) . . . . ?
C24 C25 C26 C27 -1.7(2) . . . . ?
C25 C26 C27 C28 1.3(2) . . . . ?
C26 C27 C28 C23 0.74(19) . . . . ?
C28 C23 C24 C25 2.00(18) . . . . ?
